data_2201401
loop_
_publ_author_name
'Govind, M. M.'
'Govindaraj, J.'
'Rajakannan, V.'
'Velmurugan, D.'
'Moon-Jib Kim'
'Srinivasan, P. C.'
'Kannadasan, S.'

_publ_section_title
;
 2-Bromo-<i>N</i>-[3-bromo-<i>N</i>-(phenylsulfonyl)indol-2-ylmethyl]aniline
;
_journal_issue 11
_journal_name_full 'Acta Crystallographica Section E'
_journal_page_first o1241
_journal_page_last o1243
_journal_paper_doi 10.1107/S1600536802018457
_journal_volume 58
_journal_year 2002
_chemical_formula_iupac 'C21 H16 Br2 N2 O2 S'
_chemical_formula_moiety 'C21 H16 Br2 N2 O2 S'
_chemical_formula_sum 'C21 H16 Br2 N2 O2 S'
_chemical_formula_weight 520.24
_chemical_name_systematic
;
2-Bromo-N-[3-bromo-N-(phenylsulfonyl)indol-2-ylmethyl]aniline
;
_space_group_IT_number 14
_symmetry_cell_setting monoclinic
_symmetry_space_group_name_Hall '-P 2ybc'
_symmetry_space_group_name_H-M 'P 1 21/c 1'
_atom_sites_solution_hydrogens geom
_atom_sites_solution_primary direct
_atom_sites_solution_secondary difmap
_audit_creation_method SHELXL-97
_cell_angle_alpha 90.00
_cell_angle_beta 106.296(7)
_cell_angle_gamma 90.00
_cell_formula_units_Z 4
_cell_length_a 12.3288(9)
_cell_length_b 8.4100(8)
_cell_length_c 19.441(2)
_cell_measurement_reflns_used 25
_cell_measurement_temperature 293(2)
_cell_measurement_theta_max 24.97
_cell_measurement_theta_min 1.72
_cell_volume 1934.8(3)
_computing_cell_refinement 'CAD-4 EXPRESS'
_computing_data_collection 'CAD-4 EXPRESS (Enraf Nonius, 1994)'
_computing_data_reduction 'XCAD4 (Harms & Wocadlo, 1995)'
_computing_molecular_graphics 'ZORTEP (Zsolnai, 1997)'
_computing_publication_material 'SHELXL97 AND PARST (Nardelli, 1983, 1995)'
_computing_structure_refinement 'SHELXL97 (Sheldrick, 1997)'
_computing_structure_solution 'SHELXS97 (Sheldrick, 1990)'
_diffrn_ambient_temperature 293(2)
_diffrn_measured_fraction_theta_full 0.930
_diffrn_measured_fraction_theta_max 0.930
_diffrn_measurement_device_type 'Enraf-Nonius CAD-4'
_diffrn_measurement_method 'non-profiled \w/2\q'
_diffrn_radiation_monochromator graphite
_diffrn_radiation_source 'fine-focus sealed tube'
_diffrn_radiation_type MoK\a
_diffrn_radiation_wavelength 0.71073
_diffrn_reflns_av_R_equivalents 0.0952
_diffrn_reflns_av_sigmaI/netI 0.2174
_diffrn_reflns_limit_h_max 14
_diffrn_reflns_limit_h_min -14
_diffrn_reflns_limit_k_max 9
_diffrn_reflns_limit_k_min 0
_diffrn_reflns_limit_l_max 23
_diffrn_reflns_limit_l_min 0
_diffrn_reflns_number 3502
_diffrn_reflns_theta_full 24.97
_diffrn_reflns_theta_max 24.97
_diffrn_reflns_theta_min 1.72
_diffrn_standards_decay_% 1
_diffrn_standards_interval_time 300
_diffrn_standards_number 3
_exptl_absorpt_coefficient_mu 4.319
_exptl_absorpt_correction_T_max 0.3574
_exptl_absorpt_correction_T_min 0.2770
_exptl_absorpt_correction_type '\y scan'
_exptl_absorpt_process_details '(North et al., 1968)'
_exptl_crystal_colour colorless
_exptl_crystal_density_diffrn 1.786
_exptl_crystal_density_method 'not measured'
_exptl_crystal_description prism
_exptl_crystal_F_000 1032
_exptl_crystal_size_max 0.40
_exptl_crystal_size_mid 0.30
_exptl_crystal_size_min 0.30
_refine_diff_density_max 0.588
_refine_diff_density_min -0.619
_refine_ls_extinction_method none
_refine_ls_goodness_of_fit_ref 0.872
_refine_ls_hydrogen_treatment mixed
_refine_ls_matrix_type full
_refine_ls_number_parameters 257
_refine_ls_number_reflns 3389
_refine_ls_number_restraints 0
_refine_ls_restrained_S_all 0.872
_refine_ls_R_factor_all 0.2404
_refine_ls_R_factor_gt 0.0601
_refine_ls_shift/su_max <0.001
_refine_ls_shift/su_mean <0.001
_refine_ls_structure_factor_coef Fsqd
_refine_ls_weighting_details 'calc w = 1/[\s^2^(Fo^2^)+(0.1P)^2^] where P = (Fo^2^+2Fc^2^)/3'
_refine_ls_weighting_scheme calc
_refine_ls_wR_factor_gt 0.1344
_refine_ls_wR_factor_ref 0.1940
_reflns_number_gt 1306
_reflns_number_total 3389
_reflns_threshold_expression I>2\s(I)
_cod_data_source_file ci6164.cif
_cod_data_source_block I
_cod_depositor_comments
;
The following automatic conversions were performed:
'_symmetry_cell_setting' value 'Monoclinic' changed to 'monoclinic'
according to '/home/saulius/struct/CIF-dictionaries/cif_core.dic'
dictionary named 'cif_core.dic' version 2.4.1 from 2010-06-29.

Automatic conversion script
Id: cif_fix_enum 1527 2010-12-29 10:47:43Z saulius 

The following automatic conversions were performed:

'_symmetry_cell_setting' value 'Monoclinic' changed to 'monoclinic'
according to /home/saulius/struct/CIF-dictionaries/cif_core.dic
dictionary named 'cif_core.dic' version 2.4.1 from 2010-06-29.

Automatic conversion script
Id: cif_fix_values 1715 2011-07-08 13:25:40Z adriana 
;
_cod_original_cell_volume 1934.7(3)
_cod_original_sg_symbol_H-M 'P 21/c'
_cod_database_code 2201401

loop_
_symmetry_equiv_pos_as_xyz
'x, y, z'
'-x, y+1/2, -z+1/2'
'-x, -y, -z'
'x, -y-1/2, z-1/2'

loop_
_atom_site_label
_atom_site_fract_x
_atom_site_fract_y
_atom_site_fract_z
_atom_site_U_iso_or_equiv
_atom_site_adp_type
_atom_site_calc_flag
_atom_site_refinement_flags
_atom_site_occupancy
_atom_site_disorder_assembly
_atom_site_disorder_group
_atom_site_type_symbol
Br1 0.51963(10) 0.14532(16) 0.07411(7) 0.0639(5) Uani d . 1 . . Br
Br2 0.05736(11) 0.34834(19) -0.09092(7) 0.0699(5) Uani d . 1 . . Br
S 0.1569(3) 0.2701(4) 0.20651(16) 0.0549(9) Uani d . 1 . . S
N1 0.0850(7) 0.2841(11) 0.1195(5) 0.049(2) Uani d . 1 . . N
N2 0.3273(7) 0.3666(12) 0.0823(5) 0.051(3) Uani d . 1 . . N
H2 0.317(7) 0.274(11) 0.059(5) 0.03(3) Uiso d . 1 . . H
O1 0.0745(7) 0.2693(10) 0.2445(4) 0.070(2) Uani d . 1 . . O
O2 0.2368(7) 0.3937(9) 0.2197(4) 0.068(3) Uani d . 1 . . O
C1 0.1230(8) 0.3429(14) 0.0615(6) 0.042(3) Uani d . 1 . . C
C2 0.0474(9) 0.2977(13) 0.0000(6) 0.046(3) Uani d . 1 . . C
C3 -0.0390(9) 0.2062(12) 0.0153(6) 0.042(3) Uani d . 1 . . C
C4 -0.1368(10) 0.1335(14) -0.0293(7) 0.058(3) Uani d . 1 . . C
H4 -0.1521 0.1375 -0.0789 0.069 Uiso calc R 1 . . H
C5 -0.2050(11) 0.0608(17) 0.0004(9) 0.074(4) Uani d . 1 . . C
H5 -0.2712 0.0167 -0.0287 0.089 Uiso calc R 1 . . H
C6 -0.1821(11) 0.0470(17) 0.0740(9) 0.080(5) Uani d . 1 . . C
H6 -0.2311 -0.0114 0.0929 0.096 Uiso calc R 1 . . H
C7 -0.0868(10) 0.1191(15) 0.1211(7) 0.062(4) Uani d . 1 . . C
H7 -0.0725 0.1150 0.1706 0.074 Uiso calc R 1 . . H
C8 -0.0169(9) 0.1954(13) 0.0884(6) 0.046(3) Uani d . 1 . . C
C9 0.3331(9) 0.0751(16) 0.2096(5) 0.050(3) Uani d . 1 . . C
H9 0.3684 0.1657 0.1988 0.061 Uiso calc R 1 . . H
C10 0.3880(11) -0.0660(18) 0.2192(6) 0.062(3) Uani d . 1 . . C
H10 0.4619 -0.0730 0.2163 0.075 Uiso calc R 1 . . H
C11 0.3331(12) -0.1983(16) 0.2332(6) 0.057(4) Uani d . 1 . . C
H11 0.3715 -0.2948 0.2405 0.069 Uiso calc R 1 . . H
C12 0.2254(12) -0.1938(16) 0.2366(6) 0.062(4) Uani d . 1 . . C
H12 0.1885 -0.2867 0.2431 0.075 Uiso calc R 1 . . H
C13 0.1705(10) -0.0480(17) 0.2302(6) 0.055(3) Uani d . 1 . . C
H13 0.0981 -0.0403 0.2356 0.066 Uiso calc R 1 . . H
C14 0.2252(10) 0.0837(13) 0.2159(5) 0.040(3) Uani d . 1 . . C
C15 0.2207(7) 0.4518(14) 0.0707(6) 0.052(3) Uani d . 1 . . C
H15A 0.2088 0.5178 0.0283 0.062 Uiso calc R 1 . . H
H15B 0.2251 0.5211 0.1113 0.062 Uiso calc R 1 . . H
C16 0.4279(8) 0.4512(15) 0.0884(5) 0.044(3) Uani d . 1 . . C
C17 0.5244(10) 0.3671(14) 0.0862(6) 0.049(3) Uani d . 1 . . C
C18 0.6257(10) 0.4454(16) 0.0927(6) 0.051(3) Uani d . 1 . . C
H18 0.6895 0.3892 0.0902 0.061 Uiso calc R 1 . . H
C19 0.6305(10) 0.6056(17) 0.1030(6) 0.060(4) Uani d . 1 . . C
H19 0.6987 0.6582 0.1082 0.072 Uiso calc R 1 . . H
C20 0.5388(11) 0.6899(14) 0.1057(6) 0.056(3) Uani d . 1 . . C
H20 0.5443 0.7992 0.1131 0.067 Uiso calc R 1 . . H
C21 0.4358(10) 0.6128(14) 0.0973(6) 0.052(3) Uani d . 1 . . C
H21 0.3721 0.6714 0.0978 0.062 Uiso calc R 1 . . H

loop_
_atom_site_aniso_label
_atom_site_aniso_U_11
_atom_site_aniso_U_22
_atom_site_aniso_U_33
_atom_site_aniso_U_12
_atom_site_aniso_U_13
_atom_site_aniso_U_23
Br1 0.0546(8) 0.0487(8) 0.0923(11) 0.0081(7) 0.0267(7) 0.0003(8)
Br2 0.0688(9) 0.0825(11) 0.0620(9) 0.0196(8) 0.0244(7) 0.0080(8)
S 0.0581(19) 0.056(2) 0.0513(19) 0.0090(19) 0.0164(16) -0.0071(18)
N1 0.036(5) 0.054(6) 0.054(6) 0.011(5) 0.007(5) 0.008(5)
N2 0.039(5) 0.034(6) 0.077(7) 0.005(5) 0.012(5) -0.006(6)
O1 0.084(6) 0.076(6) 0.055(5) 0.017(6) 0.027(5) -0.009(5)
O2 0.077(6) 0.043(6) 0.071(6) 0.005(5) -0.001(5) -0.019(4)
C1 0.038(6) 0.039(7) 0.051(7) 0.004(6) 0.017(6) -0.001(6)
C2 0.045(7) 0.046(8) 0.049(8) 0.002(6) 0.014(6) -0.006(6)
C3 0.041(7) 0.036(7) 0.048(7) 0.014(6) 0.011(6) 0.002(6)
C4 0.047(7) 0.041(8) 0.081(9) 0.020(7) 0.010(7) -0.010(8)
C5 0.043(8) 0.062(10) 0.106(13) 0.004(7) 0.002(9) 0.003(10)
C6 0.046(9) 0.056(10) 0.141(15) 0.009(8) 0.030(10) 0.017(10)
C7 0.053(8) 0.062(10) 0.075(9) 0.021(7) 0.026(8) 0.015(8)
C8 0.035(6) 0.048(8) 0.053(8) 0.011(6) 0.011(6) 0.006(6)
C9 0.048(7) 0.053(8) 0.048(7) -0.005(7) 0.011(6) 0.003(6)
C10 0.066(9) 0.066(10) 0.060(8) -0.001(9) 0.025(7) 0.005(8)
C11 0.064(9) 0.055(10) 0.040(7) 0.023(7) -0.008(6) -0.006(6)
C12 0.070(10) 0.052(10) 0.058(9) -0.008(8) 0.007(7) 0.002(6)
C13 0.050(7) 0.067(9) 0.044(7) 0.005(8) 0.005(6) -0.005(7)
C14 0.051(7) 0.037(7) 0.030(6) 0.005(6) 0.009(5) -0.001(5)
C15 0.029(6) 0.055(8) 0.071(8) 0.013(6) 0.014(6) 0.010(7)
C16 0.031(7) 0.056(8) 0.043(7) 0.008(6) 0.009(5) -0.009(6)
C17 0.052(7) 0.052(7) 0.046(7) 0.005(7) 0.020(6) -0.001(6)
C18 0.051(8) 0.058(9) 0.051(7) 0.011(7) 0.026(6) 0.001(7)
C19 0.044(7) 0.081(12) 0.050(8) -0.003(8) 0.007(6) 0.003(7)
C20 0.066(9) 0.034(8) 0.064(8) -0.015(7) 0.014(7) -0.011(6)
C21 0.069(9) 0.039(8) 0.055(8) 0.009(7) 0.029(7) 0.000(6)

loop_
_atom_type_symbol
_atom_type_description
_atom_type_scat_dispersion_real
_atom_type_scat_dispersion_imag
_atom_type_scat_source
C C 0.0033 0.0016 'International Tables Vol C Tables 4.2.6.8 and 6.1.1.4'
H H 0.0000 0.0000 'International Tables Vol C Tables 4.2.6.8 and 6.1.1.4'
Br Br -0.2901 2.4595 'International Tables Vol C Tables 4.2.6.8 and 6.1.1.4'
N N 0.0061 0.0033 'International Tables Vol C Tables 4.2.6.8 and 6.1.1.4'
O O 0.0106 0.0060 'International Tables Vol C Tables 4.2.6.8 and 6.1.1.4'
S S 0.1246 0.1234 'International Tables Vol C Tables 4.2.6.8 and 6.1.1.4'

loop_
_geom_angle_atom_site_label_1
_geom_angle_atom_site_label_2
_geom_angle_atom_site_label_3
_geom_angle
_geom_angle_publ_flag
O2 S O1 118.6(5) yes
O2 S N1 106.0(5) ?
O1 S N1 105.8(5) ?
O2 S C14 110.4(5) ?
O1 S C14 109.5(6) ?
N1 S C14 105.6(5) yes
C1 N1 C8 106.8(8) ?
C1 N1 S 128.6(7) ?
C8 N1 S 122.6(8) ?
C16 N2 C15 120.0(9) ?
C16 N2 H2 118(6) ?
C15 N2 H2 111(6) ?
C2 C1 N1 107.8(9) ?
C2 C1 C15 128.1(10) ?
N1 C1 C15 123.7(10) yes
C1 C2 C3 110.0(10) ?
C1 C2 Br2 124.5(9) ?
C3 C2 Br2 125.6(8) ?
C8 C3 C2 108.2(10) ?
C8 C3 C4 119.7(11) ?
C2 C3 C4 132.1(11) ?
C5 C4 C3 118.5(13) yes
C5 C4 H4 120.7 ?
C3 C4 H4 120.7 ?
C4 C5 C6 122.0(14) yes
C4 C5 H5 119.0 ?
C6 C5 H5 119.0 ?
C5 C6 C7 121.8(13) ?
C5 C6 H6 119.1 ?
C7 C6 H6 119.1 ?
C8 C7 C6 114.8(12) ?
C8 C7 H7 122.6 ?
C6 C7 H7 122.6 ?
C7 C8 C3 123.0(11) yes
C7 C8 N1 129.6(11) ?
C3 C8 N1 107.3(9) ?
C10 C9 C14 119.6(12) ?
C10 C9 H9 120.2 ?
C14 C9 H9 120.2 ?
C9 C10 C11 119.0(11) ?
C9 C10 H10 120.5 ?
C11 C10 H10 120.5 ?
C12 C11 C10 122.4(12) ?
C12 C11 H11 118.8 ?
C10 C11 H11 118.8 ?
C11 C12 C13 118.8(13) ?
C11 C12 H12 120.6 ?
C13 C12 H12 120.6 ?
C14 C13 C12 118.6(11) ?
C14 C13 H13 120.7 ?
C12 C13 H13 120.7 ?
C13 C14 C9 121.5(11) ?
C13 C14 S 119.6(9) ?
C9 C14 S 118.9(10) ?
N2 C15 C1 112.4(9) yes
N2 C15 H15A 109.1 ?
C1 C15 H15A 109.1 ?
N2 C15 H15B 109.1 ?
C1 C15 H15B 109.1 ?
H15A C15 H15B 107.9 ?
C21 C16 C17 118.4(11) ?
C21 C16 N2 122.8(10) ?
C17 C16 N2 118.8(11) ?
C18 C17 C16 120.7(11) ?
C18 C17 Br1 118.6(9) ?
C16 C17 Br1 120.7(9) ?
C19 C18 C17 119.0(11) ?
C19 C18 H18 120.5 ?
C17 C18 H18 120.5 ?
C20 C19 C18 121.6(12) ?
C20 C19 H19 119.2 ?
C18 C19 H19 119.2 ?
C19 C20 C21 119.8(11) ?
C19 C20 H20 120.1 ?
C21 C20 H20 120.1 ?
C16 C21 C20 120.4(11) ?
C16 C21 H21 119.8 ?
C20 C21 H21 119.8 ?

loop_
_geom_bond_atom_site_label_1
_geom_bond_atom_site_label_2
_geom_bond_site_symmetry_2
_geom_bond_distance
_geom_bond_publ_flag
Br1 C17 . 1.878(12) ?
Br2 C2 . 1.856(11) ?
S O2 . 1.406(8) ?
S O1 . 1.415(8) ?
S N1 . 1.679(9) yes
S C14 . 1.764(11) yes
N1 C1 . 1.424(13) yes
N1 C8 . 1.441(13) yes
N2 C16 . 1.406(13) ?
N2 C15 . 1.458(12) ?
N2 H2 . 0.90(9) ?
C1 C2 . 1.348(13) ?
C1 C15 . 1.484(14) ?
C2 C3 . 1.412(13) ?
C3 C8 . 1.371(14) ?
C3 C4 . 1.412(15) ?
C4 C5 . 1.299(16) ?
C4 H4 . 0.93 ?
C5 C6 . 1.384(18) ?
C5 H5 . 0.93 ?
C6 C7 . 1.408(17) ?
C6 H6 . 0.93 ?
C7 C8 . 1.366(15) ?
C7 H7 . 0.93 ?
C9 C10 . 1.353(16) ?
C9 C14 . 1.372(14) ?
C9 H9 . 0.93 ?
C10 C11 . 1.368(16) ?
C10 H10 . 0.93 ?
C11 C12 . 1.349(16) ?
C11 H11 . 0.93 ?
C12 C13 . 1.389(17) ?
C12 H12 . 0.93 ?
C13 C14 . 1.365(15) ?
C13 H13 . 0.93 ?
C15 H15A . 0.97 ?
C15 H15B . 0.97 ?
C16 C21 . 1.370(15) ?
C16 C17 . 1.396(14) ?
C17 C18 . 1.386(15) ?
C18 C19 . 1.361(16) ?
C18 H18 . 0.93 ?
C19 C20 . 1.348(15) ?
C19 H19 . 0.93 ?
C20 C21 . 1.395(14) ?
C20 H20 . 0.93 ?
C21 H21 . 0.93 ?

loop_
_geom_hbond_atom_site_label_D
_geom_hbond_atom_site_label_H
_geom_hbond_atom_site_label_A
_geom_hbond_distance_DH
_geom_hbond_distance_HA
_geom_hbond_distance_DA
_geom_hbond_angle_DHA
N2 H2 Br1 0.90(9) 2.66(9) 3.054(9) 108(7)
C15 H15B O2 0.97 2.33 2.888(14) 116
C7 H7 O1 0.93 2.36 2.938(16) 120

loop_
_geom_torsion_atom_site_label_1
_geom_torsion_atom_site_label_2
_geom_torsion_atom_site_label_3
_geom_torsion_atom_site_label_4
_geom_torsion
_geom_torsion_publ_flag
O2 S N1 C1 29.5(10) ?
O1 S N1 C1 156.3(9) yes
C14 S N1 C1 -87.7(10) ?
O2 S N1 C8 -169.0(8) ?
O1 S N1 C8 -42.3(9) ?
C14 S N1 C8 73.8(9) ?
C8 N1 C1 C2 2.0(11) ?
S N1 C1 C2 165.7(8) ?
C8 N1 C1 C15 174.7(10) ?
S N1 C1 C15 -21.5(15) ?
N1 C1 C2 C3 -1.6(12) ?
C15 C1 C2 C3 -173.9(10) ?
N1 C1 C2 Br2 178.8(7) ?
C15 C1 C2 Br2 6.5(17) ?
C1 C2 C3 C8 0.5(12) ?
Br2 C2 C3 C8 -179.9(8) ?
C1 C2 C3 C4 179.2(11) ?
Br2 C2 C3 C4 -1.2(17) ?
C8 C3 C4 C5 1.5(16) ?
C2 C3 C4 C5 -177.1(11) ?
C3 C4 C5 C6 -2.8(19) ?
C4 C5 C6 C7 4(2) ?
C5 C6 C7 C8 -3.2(19) ?
C6 C7 C8 C3 2.0(17) ?
C6 C7 C8 N1 178.2(11) ?
C2 C3 C8 C7 177.7(10) ?
C4 C3 C8 C7 -1.2(16) ?
C2 C3 C8 N1 0.8(11) ?
C4 C3 C8 N1 -178.1(9) ?
C1 N1 C8 C7 -178.3(11) ?
S N1 C8 C7 16.7(16) ?
C1 N1 C8 C3 -1.7(11) ?
S N1 C8 C3 -166.6(7) ?
C14 C9 C10 C11 1.7(18) ?
C9 C10 C11 C12 1.1(18) ?
C10 C11 C12 C13 -4.2(18) ?
C11 C12 C13 C14 4.4(16) ?
C12 C13 C14 C9 -1.7(16) ?
C12 C13 C14 S 179.3(8) ?
C10 C9 C14 C13 -1.4(17) ?
C10 C9 C14 S 177.7(9) ?
O2 S C14 C13 157.3(9) ?
O1 S C14 C13 25.0(10) yes
N1 S C14 C13 -88.5(9) yes
O2 S C14 C9 -21.8(10) ?
O1 S C14 C9 -154.1(9) ?
N1 S C14 C9 92.4(9) yes
C16 N2 C15 C1 176.8(9) ?
C2 C1 C15 N2 -100.5(13) ?
N1 C1 C15 N2 88.3(12) yes
C15 N2 C16 C21 12.5(16) ?
C15 N2 C16 C17 -168.3(10) ?
C21 C16 C17 C18 -0.1(16) ?
N2 C16 C17 C18 -179.3(10) ?
C21 C16 C17 Br1 180.0(8) ?
N2 C16 C17 Br1 0.8(14) ?
C16 C17 C18 C19 1.4(17) ?
Br1 C17 C18 C19 -178.7(9) ?
C17 C18 C19 C20 -1.1(18) ?
C18 C19 C20 C21 -0.5(18) ?
C17 C16 C21 C20 -1.5(17) ?
N2 C16 C21 C20 177.6(10) ?
C19 C20 C21 C16 1.9(18) ?

loop_
_cod_related_entry_id
_cod_related_entry_database
_cod_related_entry_code
1 ChemSpider 4406339
